data_7152161
loop_
_publ_author_name
'Zhu, Jiangtao'
'Xie, Haibo'
'Chen, Zixian'
'Li, Shan'
'Wu, Yongming'

_publ_section_title
;
 A detailed study of the intramolecular hydroamination of
 N-(ortho-alkynyl)aryl-N'-substituted trifluoroacetamidines and
 bromodifluoroacetamidines.
;
_journal_issue 3
_journal_name_full 'Organic &amp; biomolecular chemistry'
_journal_page_first 516
_journal_page_last 523
_journal_paper_doi 10.1039/c1ob06528a
_journal_volume 10
_journal_year 2012
_chemical_formula_sum 'C23 H17 Br F2 N2'
_chemical_formula_weight 439.30
_chemical_name_systematic
;
?
;
_space_group_IT_number 14
_symmetry_cell_setting monoclinic
_symmetry_space_group_name_Hall '-P 2ybc'
_symmetry_space_group_name_H-M 'P 1 21/c 1'
_atom_sites_solution_hydrogens geom
_atom_sites_solution_primary direct
_atom_sites_solution_secondary difmap
_audit_creation_method SHELXL-97
_cell_angle_alpha 90.00
_cell_angle_beta 107.766(2)
_cell_angle_gamma 90.00
_cell_formula_units_Z 4
_cell_length_a 12.5433(14)
_cell_length_b 13.5672(15)
_cell_length_c 12.0025(14)
_cell_measurement_reflns_used 2842
_cell_measurement_temperature 293(2)
_cell_measurement_theta_max 49.119
_cell_measurement_theta_min 4.543
_cell_volume 1945.1(4)
_computing_cell_refinement 'Bruker SMART'
_computing_data_collection 'Bruker SMART'
_computing_data_reduction 'Bruker SHELXTL'
_computing_molecular_graphics 'Bruker SHELXTL'
_computing_publication_material 'Bruker SHELXTL'
_computing_structure_refinement 'SHELXL-97 (Sheldrick, 1997)'
_computing_structure_solution 'SHELXS-97 (Sheldrick, 1990)'
_diffrn_ambient_temperature 293(2)
_diffrn_measured_fraction_theta_full 0.996
_diffrn_measured_fraction_theta_max 0.996
_diffrn_measurement_device_type 'CCD area detector'
_diffrn_measurement_method 'phi and omega scans'
_diffrn_radiation_monochromator graphite
_diffrn_radiation_source 'fine-focus sealed tube'
_diffrn_radiation_type MoK\a
_diffrn_radiation_wavelength 0.71073
_diffrn_reflns_av_R_equivalents 0.0822
_diffrn_reflns_av_sigmaI/netI 0.0890
_diffrn_reflns_limit_h_max 16
_diffrn_reflns_limit_h_min -16
_diffrn_reflns_limit_k_max 17
_diffrn_reflns_limit_k_min -17
_diffrn_reflns_limit_l_max 15
_diffrn_reflns_limit_l_min -12
_diffrn_reflns_number 11187
_diffrn_reflns_theta_full 26.99
_diffrn_reflns_theta_max 26.99
_diffrn_reflns_theta_min 2.27
_exptl_absorpt_coefficient_mu 2.142
_exptl_absorpt_correction_T_max 1.0000
_exptl_absorpt_correction_T_min 0.3292
_exptl_absorpt_correction_type empirical
_exptl_absorpt_process_details sadabs
_exptl_crystal_colour yellow
_exptl_crystal_density_diffrn 1.500
_exptl_crystal_density_method 'not measured'
_exptl_crystal_description prismatic
_exptl_crystal_F_000 888
_exptl_crystal_size_max 0.438
_exptl_crystal_size_mid 0.402
_exptl_crystal_size_min 0.207
_refine_diff_density_max 1.032
_refine_diff_density_min -0.386
_refine_diff_density_rms 0.067
_refine_ls_extinction_method none
_refine_ls_goodness_of_fit_ref 0.888
_refine_ls_hydrogen_treatment constr
_refine_ls_matrix_type full
_refine_ls_number_parameters 253
_refine_ls_number_reflns 4229
_refine_ls_number_restraints 0
_refine_ls_restrained_S_all 0.888
_refine_ls_R_factor_all 0.0797
_refine_ls_R_factor_gt 0.0454
_refine_ls_shift/su_max 0.001
_refine_ls_shift/su_mean 0.000
_refine_ls_structure_factor_coef Fsqd
_refine_ls_weighting_details 'calc w=1/[\s^2^(Fo^2^)+(0.0474P)^2^+0.0000P] where P=(Fo^2^+2Fc^2^)/3'
_refine_ls_weighting_scheme calc
_refine_ls_wR_factor_gt 0.1041
_refine_ls_wR_factor_ref 0.1106
_reflns_number_gt 2467
_reflns_number_total 4229
_reflns_threshold_expression >2sigma(I)
_cod_data_source_file c1ob06528a.txt
_cod_data_source_block cd29452
_cod_depositor_comments
;
The following automatic conversions were performed:

'_symmetry_cell_setting' value 'Monoclinic' changed to 'monoclinic'
according to /home/saulius/struct/CIF-dictionaries/cif_core.dic
dictionary named 'cif_core.dic' version 2.4.1 from 2010-06-29.

Automatic conversion script
Id: cif_fix_values 1715 2011-07-08 13:25:40Z adriana 
;
_cod_original_sg_symbol_H-M P2(1)/c
_cod_database_code 7152161

loop_
_symmetry_equiv_pos_as_xyz
'x, y, z'
'-x, y+1/2, -z+1/2'
'-x, -y, -z'
'x, -y-1/2, z-1/2'

loop_
_atom_site_label
_atom_site_type_symbol
_atom_site_fract_x
_atom_site_fract_y
_atom_site_fract_z
_atom_site_U_iso_or_equiv
_atom_site_adp_type
_atom_site_occupancy
_atom_site_symmetry_multiplicity
_atom_site_calc_flag
_atom_site_refinement_flags
Br Br 0.59870(3) 0.20172(3) 1.06542(4) 0.06482(17) Uani 1 1 d .
F1 F 0.43192(14) 0.33520(13) 1.00512(17) 0.0570(5) Uani 1 1 d .
F2 F 0.50135(16) 0.29839(13) 0.86816(19) 0.0650(6) Uani 1 1 d .
N1 N 0.30066(17) 0.16479(16) 0.9610(2) 0.0330(5) Uani 1 1 d .
N2 N 0.38761(18) 0.13766(18) 0.8134(2) 0.0409(6) Uani 1 1 d .
C1 C 0.3803(2) 0.1807(2) 0.9046(3) 0.0352(7) Uani 1 1 d .
C2 C 0.2028(2) 0.11158(19) 0.8961(2) 0.0334(7) Uani 1 1 d .
C3 C 0.2267(2) 0.0386(2) 0.8175(2) 0.0339(7) Uani 1 1 d .
C4 C 0.3171(2) 0.0560(2) 0.7750(3) 0.0404(7) Uani 1 1 d .
C5 C 0.3390(3) -0.0069(2) 0.6930(3) 0.0493(8) Uani 1 1 d .
H5 H 0.3975 0.0066 0.6629 0.059 Uiso 1 1 calc R
C6 C 0.2737(3) -0.0891(2) 0.6568(3) 0.0549(9) Uani 1 1 d .
H6 H 0.2884 -0.1312 0.6021 0.066 Uiso 1 1 calc R
C7 C 0.1863(3) -0.1098(2) 0.7008(3) 0.0493(9) Uani 1 1 d .
H7 H 0.1437 -0.1665 0.6771 0.059 Uiso 1 1 calc R
C8 C 0.1623(2) -0.0463(2) 0.7800(3) 0.0415(7) Uani 1 1 d .
H8 H 0.1029 -0.0602 0.8087 0.050 Uiso 1 1 calc R
C9 C 0.4684(2) 0.2596(2) 0.9528(3) 0.0433(8) Uani 1 1 d .
C10 C 0.1004(2) 0.1280(2) 0.9052(2) 0.0357(7) Uani 1 1 d .
H10 H 0.0462 0.0829 0.8658 0.043 Uiso 1 1 calc R
C11 C 0.0604(2) 0.2050(2) 0.9664(3) 0.0364(7) Uani 1 1 d .
C12 C -0.0295(2) 0.1852(2) 1.0098(3) 0.0460(8) Uani 1 1 d .
H12 H -0.0633 0.1235 0.9976 0.055 Uiso 1 1 calc R
C13 C -0.0678(3) 0.2556(3) 1.0699(3) 0.0588(9) Uani 1 1 d .
H13 H -0.1262 0.2410 1.0998 0.071 Uiso 1 1 calc R
C14 C -0.0198(3) 0.3483(3) 1.0861(3) 0.0568(9) Uani 1 1 d .
H14 H -0.0446 0.3953 1.1289 0.068 Uiso 1 1 calc R
C15 C 0.0635(3) 0.3708(2) 1.0399(3) 0.0507(9) Uani 1 1 d .
H15 H 0.0939 0.4339 1.0488 0.061 Uiso 1 1 calc R
C16 C 0.1028(2) 0.3003(2) 0.9799(3) 0.0417(7) Uani 1 1 d .
H16 H 0.1590 0.3168 0.9476 0.050 Uiso 1 1 calc R
C17 C 0.3223(2) 0.1821(2) 1.0879(2) 0.0383(7) Uani 1 1 d .
H17A H 0.2773 0.2373 1.0986 0.046 Uiso 1 1 calc R
H17B H 0.4004 0.1996 1.1227 0.046 Uiso 1 1 calc R
C18 C 0.2960(2) 0.0934(2) 1.1500(2) 0.0359(7) Uani 1 1 d .
C19 C 0.2249(3) 0.1032(2) 1.2175(3) 0.0473(8) Uani 1 1 d .
H19 H 0.1909 0.1635 1.2214 0.057 Uiso 1 1 calc R
C20 C 0.2039(3) 0.0224(3) 1.2800(3) 0.0652(10) Uani 1 1 d .
H20 H 0.1562 0.0287 1.3257 0.078 Uiso 1 1 calc R
C21 C 0.2536(4) -0.0655(3) 1.2733(4) 0.0753(12) Uani 1 1 d .
H21 H 0.2388 -0.1197 1.3137 0.090 Uiso 1 1 calc R
C22 C 0.3253(3) -0.0753(3) 1.2080(4) 0.0721(11) Uani 1 1 d .
H22 H 0.3602 -0.1353 1.2055 0.087 Uiso 1 1 calc R
C23 C 0.3454(3) 0.0040(2) 1.1462(3) 0.0517(8) Uani 1 1 d .
H23 H 0.3933 -0.0032 1.1009 0.062 Uiso 1 1 calc R

loop_
_atom_site_aniso_label
_atom_site_aniso_U_11
_atom_site_aniso_U_22
_atom_site_aniso_U_33
_atom_site_aniso_U_23
_atom_site_aniso_U_13
_atom_site_aniso_U_12
Br 0.03501(19) 0.0710(3) 0.0738(3) -0.0043(2) -0.00514(17) -0.00233(16)
F1 0.0489(10) 0.0470(10) 0.0725(14) -0.0099(10) 0.0147(10) -0.0041(8)
F2 0.0552(11) 0.0763(13) 0.0644(13) 0.0098(10) 0.0196(11) -0.0257(10)
N1 0.0264(11) 0.0392(13) 0.0320(14) -0.0026(11) 0.0067(11) -0.0060(10)
N2 0.0327(13) 0.0525(15) 0.0388(15) -0.0020(13) 0.0129(12) -0.0030(12)
C1 0.0253(14) 0.0391(17) 0.0377(18) 0.0048(14) 0.0044(13) 0.0002(11)
C2 0.0301(14) 0.0363(16) 0.0324(16) 0.0016(13) 0.0075(13) -0.0050(12)
C3 0.0288(14) 0.0360(15) 0.0321(16) -0.0021(13) 0.0022(13) 0.0031(12)
C4 0.0332(15) 0.0484(18) 0.0358(18) -0.0016(14) 0.0051(14) 0.0044(14)
C5 0.0370(16) 0.065(2) 0.047(2) -0.0096(17) 0.0145(16) 0.0058(16)
C6 0.0477(18) 0.059(2) 0.053(2) -0.0209(18) 0.0078(18) 0.0119(17)
C7 0.0473(18) 0.0414(18) 0.049(2) -0.0092(15) 0.0003(17) 0.0025(15)
C8 0.0365(15) 0.0446(17) 0.0414(19) -0.0004(15) 0.0087(14) -0.0006(14)
C9 0.0337(16) 0.0485(19) 0.046(2) 0.0073(16) 0.0102(15) -0.0070(14)
C10 0.0315(14) 0.0379(16) 0.0365(17) -0.0006(13) 0.0087(13) -0.0045(12)
C11 0.0276(13) 0.0441(17) 0.0362(16) 0.0028(14) 0.0078(13) 0.0054(13)
C12 0.0391(16) 0.0450(19) 0.058(2) 0.0075(15) 0.0207(17) 0.0047(14)
C13 0.052(2) 0.072(2) 0.063(2) 0.015(2) 0.0340(19) 0.0184(19)
C14 0.058(2) 0.061(2) 0.053(2) -0.0054(18) 0.0195(19) 0.0199(19)
C15 0.0477(18) 0.0395(18) 0.058(2) -0.0022(16) 0.0060(17) 0.0075(15)
C16 0.0369(15) 0.0416(17) 0.0472(19) 0.0024(15) 0.0138(15) -0.0012(14)
C17 0.0325(15) 0.0482(18) 0.0337(17) -0.0056(13) 0.0092(14) -0.0056(13)
C18 0.0305(14) 0.0427(17) 0.0302(16) 0.0005(13) 0.0027(13) -0.0016(13)
C19 0.0504(18) 0.0459(19) 0.049(2) -0.0002(16) 0.0201(17) 0.0024(15)
C20 0.072(2) 0.067(3) 0.071(3) 0.012(2) 0.044(2) 0.001(2)
C21 0.098(3) 0.054(2) 0.091(3) 0.026(2) 0.055(3) 0.007(2)
C22 0.090(3) 0.050(2) 0.085(3) 0.020(2) 0.040(3) 0.025(2)
C23 0.0510(19) 0.057(2) 0.054(2) 0.0102(18) 0.0256(17) 0.0142(17)

loop_
_atom_type_symbol
_atom_type_description
_atom_type_scat_dispersion_real
_atom_type_scat_dispersion_imag
_atom_type_scat_source
C C 0.0033 0.0016 'International Tables Vol C Tables 4.2.6.8 and 6.1.1.4'
H H 0.0000 0.0000 'International Tables Vol C Tables 4.2.6.8 and 6.1.1.4'
N N 0.0061 0.0033 'International Tables Vol C Tables 4.2.6.8 and 6.1.1.4'
F F 0.0171 0.0103 'International Tables Vol C Tables 4.2.6.8 and 6.1.1.4'
Br Br -0.2901 2.4595 'International Tables Vol C Tables 4.2.6.8 and 6.1.1.4'

loop_
_geom_angle_atom_site_label_1
_geom_angle_atom_site_label_2
_geom_angle_atom_site_label_3
_geom_angle
C1 N1 C2 116.1(2)
C1 N1 C17 123.0(2)
C2 N1 C17 119.7(2)
C1 N2 C4 116.2(3)
N2 C1 N1 127.1(3)
N2 C1 C9 114.7(3)
N1 C1 C9 118.2(3)
C10 C2 N1 123.8(3)
C10 C2 C3 123.8(2)
N1 C2 C3 112.4(2)
C4 C3 C8 118.3(3)
C4 C3 C2 118.1(3)
C8 C3 C2 123.6(3)
C5 C4 C3 120.8(3)
C5 C4 N2 118.3(3)
C3 C4 N2 120.8(3)
C6 C5 C4 119.6(3)
C6 C5 H5 120.2
C4 C5 H5 120.2
C5 C6 C7 120.7(3)
C5 C6 H6 119.7
C7 C6 H6 119.7
C8 C7 C6 120.0(3)
C8 C7 H7 120.0
C6 C7 H7 120.0
C7 C8 C3 120.6(3)
C7 C8 H8 119.7
C3 C8 H8 119.7
F2 C9 F1 106.6(2)
F2 C9 C1 110.5(3)
F1 C9 C1 113.7(2)
F2 C9 Br 107.6(2)
F1 C9 Br 108.42(19)
C1 C9 Br 109.9(2)
C2 C10 C11 130.4(3)
C2 C10 H10 114.8
C11 C10 H10 114.8
C16 C11 C12 117.3(3)
C16 C11 C10 123.3(3)
C12 C11 C10 119.4(3)
C13 C12 C11 120.8(3)
C13 C12 H12 119.6
C11 C12 H12 119.6
C12 C13 C14 120.1(3)
C12 C13 H13 120.0
C14 C13 H13 120.0
C15 C14 C13 120.2(3)
C15 C14 H14 119.9
C13 C14 H14 119.9
C14 C15 C16 120.0(3)
C14 C15 H15 120.0
C16 C15 H15 120.0
C15 C16 C11 121.5(3)
C15 C16 H16 119.3
C11 C16 H16 119.3
N1 C17 C18 112.6(2)
N1 C17 H17A 109.1
C18 C17 H17A 109.1
N1 C17 H17B 109.1
C18 C17 H17B 109.1
H17A C17 H17B 107.8
C23 C18 C19 118.9(3)
C23 C18 C17 121.5(3)
C19 C18 C17 119.5(3)
C18 C19 C20 120.0(3)
C18 C19 H19 120.0
C20 C19 H19 120.0
C21 C20 C19 119.4(3)
C21 C20 H20 120.3
C19 C20 H20 120.3
C20 C21 C22 120.8(3)
C20 C21 H21 119.6
C22 C21 H21 119.6
C21 C22 C23 119.7(3)
C21 C22 H22 120.1
C23 C22 H22 120.1
C18 C23 C22 121.1(3)
C18 C23 H23 119.5
C22 C23 H23 119.5

loop_
_geom_bond_atom_site_label_1
_geom_bond_atom_site_label_2
_geom_bond_distance
Br C9 1.941(3)
F1 C9 1.353(4)
F2 C9 1.318(4)
N1 C1 1.384(4)
N1 C2 1.432(3)
N1 C17 1.482(4)
N2 C1 1.268(4)
N2 C4 1.405(4)
C1 C9 1.520(4)
C2 C10 1.340(4)
C2 C3 1.461(4)
C3 C4 1.398(4)
C3 C8 1.400(4)
C4 C5 1.392(4)
C5 C6 1.373(4)
C5 H5 0.9300
C6 C7 1.383(5)
C6 H6 0.9300
C7 C8 1.382(4)
C7 H7 0.9300
C8 H8 0.9300
C10 C11 1.452(4)
C10 H10 0.9300
C11 C16 1.388(4)
C11 C12 1.404(4)
C12 C13 1.370(4)
C12 H12 0.9300
C13 C14 1.382(5)
C13 H13 0.9300
C14 C15 1.359(5)
C14 H14 0.9300
C15 C16 1.377(4)
C15 H15 0.9300
C16 H16 0.9300
C17 C18 1.504(4)
C17 H17A 0.9700
C17 H17B 0.9700
C18 C23 1.369(4)
C18 C19 1.383(4)
C19 C20 1.398(4)
C19 H19 0.9300
C20 C21 1.359(5)
C20 H20 0.9300
C21 C22 1.367(5)
C21 H21 0.9300
C22 C23 1.373(5)
C22 H22 0.9300
C23 H23 0.9300

loop_
_geom_torsion_atom_site_label_1
_geom_torsion_atom_site_label_2
_geom_torsion_atom_site_label_3
_geom_torsion_atom_site_label_4
_geom_torsion
C4 N2 C1 N1 -9.6(4)
C4 N2 C1 C9 172.1(2)
C2 N1 C1 N2 -15.3(4)
C17 N1 C1 N2 152.4(3)
C2 N1 C1 C9 163.0(2)
C17 N1 C1 C9 -29.4(4)
C1 N1 C2 C10 -146.4(3)
C17 N1 C2 C10 45.5(4)
C1 N1 C2 C3 32.6(3)
C17 N1 C2 C3 -135.5(3)
C10 C2 C3 C4 151.4(3)
N1 C2 C3 C4 -27.6(3)
C10 C2 C3 C8 -26.9(4)
N1 C2 C3 C8 154.2(2)
C8 C3 C4 C5 3.2(4)
C2 C3 C4 C5 -175.1(3)
C8 C3 C4 N2 -177.2(2)
C2 C3 C4 N2 4.4(4)
C1 N2 C4 C5 -165.5(3)
C1 N2 C4 C3 14.9(4)
C3 C4 C5 C6 -2.5(5)
N2 C4 C5 C6 177.9(3)
C4 C5 C6 C7 0.1(5)
C5 C6 C7 C8 1.5(5)
C6 C7 C8 C3 -0.8(4)
C4 C3 C8 C7 -1.6(4)
C2 C3 C8 C7 176.7(3)
N2 C1 C9 F2 28.2(4)
N1 C1 C9 F2 -150.3(2)
N2 C1 C9 F1 147.9(3)
N1 C1 C9 F1 -30.5(4)
N2 C1 C9 Br -90.4(3)
N1 C1 C9 Br 91.1(3)
N1 C2 C10 C11 7.8(5)
C3 C2 C10 C11 -171.0(3)
C2 C10 C11 C16 32.9(5)
C2 C10 C11 C12 -150.5(3)
C16 C11 C12 C13 -4.4(4)
C10 C11 C12 C13 178.8(3)
C11 C12 C13 C14 1.5(5)
C12 C13 C14 C15 1.8(5)
C13 C14 C15 C16 -2.1(5)
C14 C15 C16 C11 -0.9(5)
C12 C11 C16 C15 4.1(4)
C10 C11 C16 C15 -179.2(3)
C1 N1 C17 C18 -126.3(3)
C2 N1 C17 C18 40.9(3)
N1 C17 C18 C23 56.7(3)
N1 C17 C18 C19 -126.6(3)
C23 C18 C19 C20 -0.3(4)
C17 C18 C19 C20 -177.1(3)
C18 C19 C20 C21 -0.2(5)
C19 C20 C21 C22 1.1(6)
C20 C21 C22 C23 -1.5(6)
C19 C18 C23 C22 -0.1(5)
C17 C18 C23 C22 176.6(3)
C21 C22 C23 C18 1.0(6)
